data_5000235
loop_
_publ_author_name
'Nicolaou, K. C.'
'Rutjes, F. P. J. T.'
'Theodorakis, E. A.'
'Tiebes, J.'
'Sato, M.'
'Untersteller, E.'

_publ_section_title
;
 Total Synthesis of Brevetoxin B. 3. Final Strategy and Completion
;
_journal_issue 41
_journal_name_full 'Journal of the American Chemical Society'
_journal_page_first 10252
_journal_page_last 10263
_journal_paper_doi 10.1021/ja00146a010
_journal_volume 117
_journal_year 1995
_chemical_formula_sum 'C50 H70 O14'
_space_group_IT_number 4
_symmetry_cell_setting monoclinic
_symmetry_space_group_name_Hall 'P 2yb'
_symmetry_space_group_name_H-M 'P 1 21 1'
_cell_angle_alpha 90
_cell_angle_beta 106.13(1)
_cell_angle_gamma 90
_cell_formula_units_Z 2
_cell_length_a 12.559(3)
_cell_length_b 14.263(3)
_cell_length_c 13.739(1)
_cod_original_sg_symbol_H-M 'P 21'
_cod_database_code 5000235

loop_
_symmetry_equiv_pos_site_id
_symmetry_equiv_pos_as_xyz
1 x,y,z
2 -x,1/2+y,-z

loop_
_atom_site_label
_atom_site_type_symbol
_atom_site_fract_x
_atom_site_fract_y
_atom_site_fract_z
O1 O -0.0843(6) 0.37950 0.3439(7)
O2 O 0.0741(4) 0.3764(3) 0.3060(4)
O3 O 0.2010(3) 0.1846(3) 0.2031(3)
O4 O 0.4092(3) 0.3628(3) 0.1989(3)
O5 O 0.4694(3) 0.1926(3) 0.0213(3)
O6 O 0.7389(3) 0.2792(3) 0.0032(3)
O7 O 0.8340(3) 0.1088(3) -0.1563(3)
O8 O 1.0251(3) 0.3000(3) -0.1679(3)
O9 O 1.0784(3) 0.1517(3) -0.3679(3)
O10 O 1.3791(3) 0.1097(3) -0.3197(3)
O11 O 1.2778(3) -0.0361(3) -0.5449(3)
O12 O 1.5733(3) -0.0863(3) -0.4966(3)
O13 O 1.3423(4) -0.0457(4) -0.7174(3)
O14 O 1.7056(8) 0.1210(12) -0.7313(8)
C1 C 0.0347(6) 0.0788(5) 0.2516(5)
C2 C 0.0430(5) 0.1832(5) 0.2655(4)
C3 C -0.0390(7) 0.2367(6) 0.2760(6)
C4 C -0.0246(7) 0.3352(6) 0.3088(6)
C5 C 0.1345(6) 0.3320(5) 0.2432(5)
C6 C 0.1494(6) 0.2284(5) 0.2708(5)
C7 C 0.3891(6) 0.1982(5) 0.3133(5)
C8 C 0.3107(5) 0.2218(4) 0.2094(4)
C9 C 0.3019(4) 0.3273(4) 0.1897(4)
C10 C 0.2455(5) 0.3790(4) 0.2593(5)
C11 C 0.3456(5) 0.1774(5) 0.1226(5)
C12 C 0.4519(5) 0.2224(4) 0.1139(4)
C13 C 0.4465(5) 0.3294(4) 0.1150(4)
C14 C 0.5595(5) 0.3733(4) 0.1206(5)
C15 C 0.5838(6) 0.3760(5) 0.0180(5)
C16 C 0.6667(9) 0.4516(6) 0.0143(8)
C17 C 0.6197(5) 0.2819(5) -0.0224(4)
C18 C 0.5814(4) 0.1914(4) 0.0158(4)
C19 C 0.5900(5) 0.1035(5) -0.0470(5)
C20 C 0.6628(5) 0.1044(5) -0.1196(5)
C21 C 0.8369(5) 0.0957(5) 0.0231(5)
C22 C 0.7824(5) 0.1382(4) -0.0783(4)
C23 C 0.7822(5) 0.2468(4) -0.0756(4)
C24 C 0.8950(5) 0.2894(5) -0.0658(5)
C25 C 0.9286(5) 0.2545(4) -0.1565(5)
C26 C 0.9392(4) 0.1476(4) -0.1583(4)
C27 C 1.0341(5) 0.1090(5) -0.0725(5)
C28 C 0.9549(5) 0.1211(4) -0.2601(4)
C29 C 1.0552(4) 0.1749(4) -0.2740(4)
C30 C 1.0461(5) 0.2809(5) -0.2658(5)
C31 C 0.9554(6) 0.3228(5) -0.3538(5)
C32 C 1.1561(6) 0.3284(5) -0.2612(6)
C33 C 1.2558(5) 0.2818(5) -0.1941(5)
C34 C 1.3073(5) 0.2104(5) -0.2208(4)
C35 C 1.2824(5) 0.1646(4) -0.3230(4)
C36 C 1.1776(4) 0.1014(4) -0.3557(4)
C37 C 1.1716(4) 0.0560(4) -0.4570(4)
C38 C 1.2784(4) 0.0045(4) -0.4496(4)
C39 C 1.3768(5) 0.0686(4) -0.4139(4)
C40 C 1.4854(4) 0.0153(5) -0.4030(4)
C41 C 1.4766(4) -0.0318(4) -0.5034(4)
C42 C 1.3733(5) -0.0935(4) -0.5395(5)
C43 C 1.3729(6) -0.1797(5) -0.4749(6)
C44 C 1.3669(6) -0.1230(6) -0.6475(5)
C45 C 1.4776(6) -0.1671(6) -0.6529(6)
C46 C 1.5801(5) -0.1140(6) -0.5949(5)
C47 C 1.6150(6) -0.0355(7) -0.6521(5)
C48 C 1.7209(6) 0.0150(7) -0.5989(6)
C49 C 1.7919(8) -0.0081(10) -0.5140(7)
C50 C 1.7545(9) 0.0937(11) -0.6468(9)
H1 H 1.28760 -0.01770 -0.71100
H2 H 0.10400 0.05480 0.24560
H3 H -0.02300 0.06430 0.19120
H4 H 0.01780 0.05060 0.30900
H5 H -0.11190 0.20980 0.26150
H6 H 0.09410 0.33790 0.17300
H7 H 0.19470 0.22230 0.33930
H8 H 0.46160 0.22260 0.31780
H9 H 0.39330 0.13140 0.32200
H10 H 0.36160 0.22590 0.36520
H11 H 0.25520 0.33770 0.12230
H12 H 0.23610 0.44410 0.24130
H13 H 0.28860 0.37330 0.32870
H14 H 0.28820 0.18650 0.06060
H15 H 0.35760 0.11150 0.13520
H16 H 0.51150 0.20370 0.17110
H17 H 0.39410 0.34790 0.05270
H18 H 0.61630 0.33720 0.16660
H19 H 0.56050 0.43620 0.14550
H20 H 0.51210 0.38960 -0.02720
H21 H 0.68020 0.45150 -0.05110
H22 H 0.73500 0.44000 0.06560
H23 H 0.63770 0.51150 0.02610
H24 H 0.58360 0.28320 -0.09380
H25 H 0.63260 0.18790 0.08220
H26 H 0.51600 0.08900 -0.08680
H27 H 0.61710 0.05380 0.00050
H28 H 0.62730 0.14430 -0.17540
H29 H 0.66540 0.04150 -0.14360
H30 H 0.80010 0.11700 0.07160
H31 H 0.91340 0.11410 0.04450
H32 H 0.83210 0.02860 0.01810
H33 H 0.73510 0.26700 -0.13990
H34 H 0.94710 0.26900 -0.00420
H35 H 0.89060 0.35650 -0.06640
H36 H 0.86890 0.27130 -0.21440
H37 H 1.10280 0.13620 -0.07610
H38 H 1.03760 0.04210 -0.07890
H39 H 1.02150 0.12430 -0.00860
H40 H 0.96780 0.05490 -0.26210
H41 H 0.88980 0.13750 -0.31310
H42 H 1.11590 0.15490 -0.21850
H43 H 0.97170 0.30910 -0.41660
H44 H 0.95290 0.38950 -0.34540
H45 H 0.88500 0.29610 -0.35460
H46 H 1.15330 0.39130 -0.23720
H47 H 1.16450 0.32990 -0.32850
H48 H 1.28440 0.30560 -0.12660
H49 H 1.36800 0.18450 -0.16900
H50 H 1.26550 0.21360 -0.37280
H51 H 1.18460 0.05600 -0.30280
H52 H 1.16080 0.10340 -0.50830
H53 H 1.11080 0.01260 -0.47410
H54 H 1.28440 -0.04490 -0.40090
H55 H 1.36960 0.11700 -0.46390
H56 H 1.49560 -0.03080 -0.35040
H57 H 1.54680 0.05810 -0.38700
H58 H 1.47000 0.01720 -0.55250
H59 H 1.43730 -0.21710 -0.47220
H60 H 1.30730 -0.21580 -0.50390
H61 H 1.37400 -0.16060 -0.40760
H62 H 1.30780 -0.16790 -0.66650
H63 H 1.47750 -0.16980 -0.72270
H64 H 1.48180 -0.22950 -0.62590
H65 H 1.63960 -0.15840 -0.58530
H66 H 1.62430 -0.06120 -0.71380
H67 H 1.55640 0.00990 -0.66770
H68 H 1.85740 0.02570 -0.49050
H69 H 1.77730 -0.05840 -0.47660
H70 H 1.81970 0.12730 -0.61040

loop_
_atom_type_symbol
_atom_type_radius_bond
C 0.68
H 0.23
O 0.68
